data_7215718
loop_
_publ_author_name
'Yang, Lan'
'Zhang, Sheng'
'Liu, Xiangyu'
'Yang, Qi'
'Wei, Qing'
'Xie, Gang'
'Chen, Sanping'

_publ_section_title
;
 Effect of phenylacetic acid coligands on the structures and magnetic
 properties of azido-bridged copper(ii)-chain compounds
;
_journal_issue 20
_journal_name_full CrystEngComm
_journal_page_first 4194
_journal_paper_doi 10.1039/c3ce42532k
_journal_volume 16
_journal_year 2014
_chemical_formula_sum 'C8 H8 Cu N4 O5'
_chemical_formula_weight 303.72
_chemical_name_systematic
; 
 ? 
;
_space_group_IT_number 14
_symmetry_cell_setting monoclinic
_symmetry_space_group_name_Hall '-P 2yn'
_symmetry_space_group_name_H-M 'P 1 21/n 1'
_atom_sites_solution_hydrogens geom
_atom_sites_solution_primary direct
_atom_sites_solution_secondary difmap
_audit_creation_method SHELXL-97
_cell_angle_alpha 90.00
_cell_angle_beta 116.118(2)
_cell_angle_gamma 90.00
_cell_formula_units_Z 4
_cell_length_a 13.5498(16)
_cell_length_b 6.5985(8)
_cell_length_c 13.6226(16)
_cell_measurement_reflns_used 3524
_cell_measurement_temperature 296(2)
_cell_measurement_theta_max 25.10
_cell_measurement_theta_min 1.96
_cell_volume 1093.6(2)
_computing_structure_refinement 'SHELXL-97 (Sheldrick, 1997)'
_computing_structure_solution 'SHELXS-97 (Sheldrick, 1990)'
_diffrn_ambient_temperature 296(2)
_diffrn_measured_fraction_theta_full 0.995
_diffrn_measured_fraction_theta_max 0.995
_diffrn_radiation_monochromator graphite
_diffrn_radiation_source 'fine-focus sealed tube'
_diffrn_radiation_type MoK\a
_diffrn_radiation_wavelength 0.71073
_diffrn_reflns_av_R_equivalents 0.0358
_diffrn_reflns_av_sigmaI/netI 0.0422
_diffrn_reflns_limit_h_max 16
_diffrn_reflns_limit_h_min -16
_diffrn_reflns_limit_k_max 7
_diffrn_reflns_limit_k_min -7
_diffrn_reflns_limit_l_max 16
_diffrn_reflns_limit_l_min -10
_diffrn_reflns_number 5269
_diffrn_reflns_theta_full 25.14
_diffrn_reflns_theta_max 25.14
_diffrn_reflns_theta_min 2.83
_exptl_absorpt_coefficient_mu 2.018
_exptl_absorpt_correction_T_max 0.9019
_exptl_absorpt_correction_T_min 0.7973
_exptl_absorpt_correction_type multi-scan
_exptl_absorpt_process_details SADABS
_exptl_crystal_colour pink
_exptl_crystal_density_diffrn 1.845
_exptl_crystal_density_method 'not measured'
_exptl_crystal_description block
_exptl_crystal_F_000 612
_exptl_crystal_size_max 0.27
_exptl_crystal_size_mid 0.19
_exptl_crystal_size_min 0.12
_refine_diff_density_max 0.307
_refine_diff_density_min -0.275
_refine_diff_density_rms 0.070
_refine_ls_extinction_method none
_refine_ls_goodness_of_fit_ref 1.075
_refine_ls_hydrogen_treatment mixed
_refine_ls_matrix_type full
_refine_ls_number_parameters 164
_refine_ls_number_reflns 1937
_refine_ls_number_restraints 1
_refine_ls_restrained_S_all 1.075
_refine_ls_R_factor_all 0.0439
_refine_ls_R_factor_gt 0.0331
_refine_ls_shift/su_max 0.000
_refine_ls_shift/su_mean 0.000
_refine_ls_structure_factor_coef Fsqd
_refine_ls_weighting_details 'calc w=1/[\s^2^(Fo^2^)+(0.0400P)^2^+0.0000P] where P=(Fo^2^+2Fc^2^)/3'
_refine_ls_weighting_scheme calc
_refine_ls_wR_factor_gt 0.0795
_refine_ls_wR_factor_ref 0.0855
_reflns_number_gt 1535
_reflns_number_total 1937
_reflns_threshold_expression >2sigma(I)
_cod_data_source_file c3ce42532k1.cif
_cod_data_source_block xb6929_0m
_cod_depositor_comments
;
The following automatic conversions were performed:

'_symmetry_cell_setting' value 'MONOCLINIC' changed to 'monoclinic'
according to
/usr/data/users/saulius/crontab/automatic-downloads/current/RSC/lib/dictionaries/cif_core.dic
dictionary named 'cif_core.dic' version 2.4.2 from 2011-04-26.

Automatic conversion script
Id: cif_fix_values 2281 2013-09-26 08:29:07Z andrius 
;
_cod_original_sg_symbol_H-M P21/N
_cod_database_code 7215718

loop_
_symmetry_equiv_pos_as_xyz
'x, y, z'
'-x+1/2, y+1/2, -z+1/2'
'-x, -y, -z'
'x-1/2, -y-1/2, z-1/2'

loop_
_atom_site_label
_atom_site_type_symbol
_atom_site_fract_x
_atom_site_fract_y
_atom_site_fract_z
_atom_site_U_iso_or_equiv
_atom_site_adp_type
_atom_site_occupancy
_atom_site_symmetry_multiplicity
_atom_site_calc_flag
_atom_site_refinement_flags
O2 O 0.26953(19) 0.3572(3) 0.39932(16) 0.0311(5) Uani 1 1 d .
Cu1 Cu 0.25165(3) -0.05722(5) 0.24499(3) 0.02570(15) Uani 1 1 d .
O1 O 0.2611(2) 0.0178(3) 0.38544(18) 0.0406(6) Uani 1 1 d .
N1 N 0.1617(2) 0.1922(4) 0.1817(2) 0.0290(6) Uani 1 1 d .
N2 N 0.1029(2) 0.2052(4) 0.0842(3) 0.0376(7) Uani 1 1 d .
C5 C 0.3171(3) 0.3345(5) 0.6249(2) 0.0274(7) Uani 1 1 d .
C6 C 0.2540(2) 0.5086(5) 0.6090(2) 0.0261(7) Uani 1 1 d .
C7 C 0.2839(3) 0.6679(5) 0.6827(3) 0.0330(8) Uani 1 1 d .
H7 H 0.2392 0.7817 0.6686 0.040 Uiso 1 1 calc R
C8 C 0.2715(3) 0.1825(5) 0.4351(2) 0.0264(7) Uani 1 1 d .
N4 N 0.1490(2) 0.5331(5) 0.5099(2) 0.0365(7) Uani 1 1 d .
C10 C 0.4159(3) 0.3317(5) 0.7201(3) 0.0354(8) Uani 1 1 d .
H10 H 0.4628 0.2213 0.7334 0.042 Uiso 1 1 calc R
O3 O 0.1253(2) 0.7023(4) 0.4711(2) 0.0609(8) Uani 1 1 d .
C12 C 0.3808(3) 0.6554(5) 0.7770(3) 0.0381(9) Uani 1 1 d .
H132 H 0.4017 0.7600 0.8279 0.046 Uiso 1 1 calc R
O4 O 0.0914(2) 0.3852(4) 0.4720(2) 0.0523(7) Uani 1 1 d .
C14 C 0.4463(3) 0.4875(6) 0.7952(3) 0.0401(9) Uani 1 1 d .
H14 H 0.5118 0.4787 0.8588 0.048 Uiso 1 1 calc R
O5 O 0.4076(2) 0.1540(5) 0.2723(2) 0.0620(9) Uani 1 1 d D
H5B H 0.4045 0.1857 0.2128 0.093 Uiso 1 1 calc R
C16 C 0.2872(3) 0.1533(5) 0.5517(3) 0.0344(8) Uani 1 1 d .
H16A H 0.2195 0.0977 0.5485 0.041 Uiso 1 1 calc R
H16B H 0.3440 0.0519 0.5859 0.041 Uiso 1 1 calc R
N3 N 0.0453(3) 0.2201(5) -0.0060(3) 0.0750(13) Uani 1 1 d .
H5A H 0.4615 0.1847 0.3286 0.112 Uiso 1 1 d RD

loop_
_atom_site_aniso_label
_atom_site_aniso_U_11
_atom_site_aniso_U_22
_atom_site_aniso_U_33
_atom_site_aniso_U_23
_atom_site_aniso_U_13
_atom_site_aniso_U_12
O2 0.0519(14) 0.0214(12) 0.0189(11) 0.0011(9) 0.0144(11) -0.0034(10)
Cu1 0.0383(3) 0.0174(2) 0.0193(2) -0.00044(15) 0.01070(18) 0.00155(16)
O1 0.0747(18) 0.0236(13) 0.0235(13) 0.0014(10) 0.0217(13) 0.0080(12)
N1 0.0371(15) 0.0206(15) 0.0213(16) -0.0005(11) 0.0055(13) 0.0008(11)
N2 0.0416(17) 0.0224(15) 0.0372(19) 0.0018(13) 0.0068(15) -0.0015(13)
C5 0.0403(19) 0.0232(17) 0.0199(17) 0.0038(14) 0.0144(15) -0.0002(14)
C6 0.0285(17) 0.0284(18) 0.0173(16) 0.0026(14) 0.0062(14) -0.0004(13)
C7 0.040(2) 0.0254(18) 0.036(2) -0.0019(15) 0.0191(17) 0.0020(15)
C8 0.0322(18) 0.0239(18) 0.0207(17) 0.0026(14) 0.0096(14) 0.0025(14)
N4 0.0379(17) 0.0409(19) 0.0271(16) 0.0027(14) 0.0110(14) 0.0025(15)
C10 0.0366(19) 0.038(2) 0.0302(19) 0.0016(16) 0.0131(16) 0.0065(16)
O3 0.0607(18) 0.0481(19) 0.0516(19) 0.0212(15) 0.0042(15) 0.0103(14)
C12 0.045(2) 0.035(2) 0.033(2) -0.0135(17) 0.0160(18) -0.0116(17)
O4 0.0422(15) 0.0585(17) 0.0406(16) -0.0067(14) 0.0040(13) -0.0116(14)
C14 0.0315(19) 0.050(2) 0.0277(19) -0.0030(17) 0.0031(16) -0.0026(17)
O5 0.0539(17) 0.090(2) 0.0339(16) -0.0045(17) 0.0116(14) -0.0318(16)
C16 0.057(2) 0.0199(17) 0.0254(18) 0.0025(14) 0.0176(17) 0.0030(15)
N3 0.081(3) 0.055(2) 0.036(2) 0.0133(18) -0.023(2) -0.0122(19)

loop_
_atom_type_symbol
_atom_type_description
_atom_type_scat_dispersion_real
_atom_type_scat_dispersion_imag
_atom_type_scat_source
C C 0.0033 0.0016 'International Tables Vol C Tables 4.2.6.8 and 6.1.1.4'
H H 0.0000 0.0000 'International Tables Vol C Tables 4.2.6.8 and 6.1.1.4'
N N 0.0061 0.0033 'International Tables Vol C Tables 4.2.6.8 and 6.1.1.4'
O O 0.0106 0.0060 'International Tables Vol C Tables 4.2.6.8 and 6.1.1.4'
Cu Cu 0.3201 1.2651 'International Tables Vol C Tables 4.2.6.8 and 6.1.1.4'

loop_
_geom_angle_atom_site_label_1
_geom_angle_atom_site_label_2
_geom_angle_atom_site_label_3
_geom_angle
_geom_angle_site_symmetry_1
_geom_angle_site_symmetry_3
C8 O2 Cu1 129.3(2) . 2
O1 Cu1 O2 175.30(10) . 2_545
O1 Cu1 N1 88.77(10) . .
O2 Cu1 N1 90.70(10) 2_545 .
O1 Cu1 N1 87.07(10) . 2_545
O2 Cu1 N1 93.29(10) 2_545 2_545
N1 Cu1 N1 175.42(2) . 2_545
O1 Cu1 O5 91.56(10) . .
O2 Cu1 O5 93.05(10) 2_545 .
N1 Cu1 O5 85.26(11) . .
N1 Cu1 O5 96.75(11) 2_545 .
C8 O1 Cu1 134.5(2) . .
N2 N1 Cu1 120.7(2) . .
N2 N1 Cu1 116.2(2) . 2
Cu1 N1 Cu1 110.40(12) . 2
N3 N2 N1 177.7(4) . .
C6 C5 C10 115.4(3) . .
C6 C5 C16 126.1(3) . .
C10 C5 C16 118.5(3) . .
C7 C6 C5 123.4(3) . .
C7 C6 N4 115.9(3) . .
C5 C6 N4 120.8(3) . .
C12 C7 C6 119.0(3) . .
O2 C8 O1 127.7(3) . .
O2 C8 C16 119.7(3) . .
O1 C8 C16 112.6(3) . .
O4 N4 O3 123.8(3) . .
O4 N4 C6 118.8(3) . .
O3 N4 C6 117.5(3) . .
C14 C10 C5 122.0(3) . .
C14 C12 C7 119.5(3) . .
C12 C14 C10 120.6(3) . .
C5 C16 C8 117.9(3) . .

loop_
_geom_bond_atom_site_label_1
_geom_bond_atom_site_label_2
_geom_bond_distance
_geom_bond_site_symmetry_2
O2 C8 1.247(4) .
O2 Cu1 1.942(2) 2
Cu1 O1 1.925(2) .
Cu1 O2 1.942(2) 2_545
Cu1 N1 2.003(2) .
Cu1 N1 2.019(2) 2_545
Cu1 O5 2.419(3) .
O1 C8 1.255(4) .
N1 N2 1.214(4) .
N1 Cu1 2.019(2) 2
N2 N3 1.133(4) .
C5 C6 1.391(4) .
C5 C10 1.395(4) .
C5 C16 1.495(4) .
C6 C7 1.385(4) .
C6 N4 1.477(4) .
C7 C12 1.377(5) .
C8 C16 1.519(4) .
N4 O4 1.213(4) .
N4 O3 1.216(3) .
C10 C14 1.379(5) .
C12 C14 1.372(5) .
